data_7238329
loop_
_publ_author_name
'Yao, Ru-Xin'
'Hao, Zheng-Ming'
'Guo, Cai-Hong'
'Zhang, Xian-Ming'

_publ_section_title
;
 Enantiomers of conformation-flexible
 cyclopentane-1,2,3,4-tetracarboxylate in metal--organic frameworks
;
_journal_issue 12
_journal_name_full CrystEngComm
_journal_page_first 4416
_journal_paper_doi 10.1039/c0ce00144a
_journal_volume 12
_journal_year 2010
_chemical_formula_sum 'C19 H18 Mn2 N2 O10'
_chemical_formula_weight 544.23
_space_group_IT_number 2
_space_group_name_Hall '-P 1'
_space_group_name_H-M_alt 'P -1'
_symmetry_cell_setting triclinic
_symmetry_space_group_name_H-M 'P -1'
_atom_sites_solution_hydrogens geom
_atom_sites_solution_primary direct
_atom_sites_solution_secondary difmap
_audit_creation_method SHELXL-97
_cell_angle_alpha 90.1950(10)
_cell_angle_beta 99.3210(10)
_cell_angle_gamma 104.2720(10)
_cell_formula_units_Z 2
_cell_length_a 8.8282(4)
_cell_length_b 9.3941(4)
_cell_length_c 13.1958(6)
_cell_measurement_reflns_used 2974
_cell_measurement_temperature 298(2)
_cell_measurement_theta_max 27.83
_cell_measurement_theta_min 2.41
_cell_volume 1045.51(8)
_computing_cell_refinement 'SMART (Bruker, 2001)'
_computing_data_collection 'SMART (Bruker, 2001)'
_computing_data_reduction 'SAINT (Bruker, 2001)'
_computing_molecular_graphics 'SAINT (Bruker, 2001)'
_computing_publication_material 'SHELXL-97 (Sheldrick, 1997)'
_computing_structure_refinement 'SHELXL-97 (Sheldrick, 1997)'
_computing_structure_solution 'SHELXS-97 (Sheldrick, 1990)'
_diffrn_ambient_temperature 298(2)
_diffrn_measured_fraction_theta_full 0.962
_diffrn_measured_fraction_theta_max 0.962
_diffrn_measurement_device_type 'Bruker Apex CCD Diffractometer'
_diffrn_measurement_method '\f and \w scan'
_diffrn_radiation_monochromator graphite
_diffrn_radiation_source 'fine-focus sealed tube'
_diffrn_radiation_type MoK\a
_diffrn_radiation_wavelength 0.71073
_diffrn_reflns_av_R_equivalents 0.0140
_diffrn_reflns_av_sigmaI/netI 0.0300
_diffrn_reflns_limit_h_max 11
_diffrn_reflns_limit_h_min -11
_diffrn_reflns_limit_k_max 11
_diffrn_reflns_limit_k_min -11
_diffrn_reflns_limit_l_max 15
_diffrn_reflns_limit_l_min -16
_diffrn_reflns_number 6488
_diffrn_reflns_theta_full 27.00
_diffrn_reflns_theta_max 27.00
_diffrn_reflns_theta_min 1.57
_exptl_absorpt_coefficient_mu 1.269
_exptl_absorpt_correction_T_max 0.9277
_exptl_absorpt_correction_T_min 0.7854
_exptl_absorpt_correction_type empirical
_exptl_absorpt_process_details 'SADABS, Sheldrick, 1997'
_exptl_crystal_colour yellow
_exptl_crystal_density_diffrn 1.729
_exptl_crystal_density_method 'not measured'
_exptl_crystal_description block
_exptl_crystal_F_000 552
_exptl_crystal_size_max 0.20
_exptl_crystal_size_mid 0.12
_exptl_crystal_size_min 0.06
_refine_diff_density_max 0.650
_refine_diff_density_min -0.545
_refine_diff_density_rms 0.077
_refine_ls_extinction_method none
_refine_ls_goodness_of_fit_ref 1.055
_refine_ls_hydrogen_treatment constr
_refine_ls_matrix_type full
_refine_ls_number_parameters 298
_refine_ls_number_reflns 4388
_refine_ls_number_restraints 0
_refine_ls_restrained_S_all 1.055
_refine_ls_R_factor_all 0.0491
_refine_ls_R_factor_gt 0.0406
_refine_ls_shift/su_max 0.001
_refine_ls_shift/su_mean 0.000
_refine_ls_structure_factor_coef Fsqd
_refine_ls_weighting_details 'calc w=1/[\s^2^(Fo^2^)+(0.0651P)^2^+0.4415P] where P=(Fo^2^+2Fc^2^)/3'
_refine_ls_weighting_scheme calc
_refine_ls_wR_factor_gt 0.1064
_refine_ls_wR_factor_ref 0.1139
_reflns_number_gt 3670
_reflns_number_total 4388
_reflns_threshold_expression >2sigma(I)
_cod_data_source_file c0ce00144a.txt
_cod_data_source_block 1
_cod_original_sg_symbol_H-M P-1
_cod_database_code 7238329

loop_
_symmetry_equiv_pos_as_xyz
'x, y, z'
'-x, -y, -z'

loop_
_atom_site_label
_atom_site_type_symbol
_atom_site_fract_x
_atom_site_fract_y
_atom_site_fract_z
_atom_site_U_iso_or_equiv
_atom_site_adp_type
_atom_site_occupancy
_atom_site_symmetry_multiplicity
_atom_site_calc_flag
_atom_site_refinement_flags
Mn1 Mn 0.30585(4) 0.77285(4) 0.54184(3) 0.02680(13) Uani 1 1 d .
Mn2 Mn 0.08476(5) 0.74033(4) 0.75331(3) 0.02744(13) Uani 1 1 d .
O1 O -0.0910(2) 0.4815(2) 0.28361(16) 0.0380(5) Uani 1 1 d .
O2 O -0.3027(2) 0.41941(19) 0.36050(16) 0.0356(4) Uani 1 1 d .
O3 O 0.0506(2) 0.7073(3) 0.50891(16) 0.0436(5) Uani 1 1 d .
O4 O -0.0923(2) 0.7421(2) 0.62521(14) 0.0374(5) Uani 1 1 d .
O5 O -0.4480(2) 0.7967(2) 0.54970(15) 0.0336(4) Uani 1 1 d .
O6 O -0.3272(2) 1.0339(2) 0.54620(15) 0.0344(4) Uani 1 1 d .
O7 O -0.2842(2) 1.12277(19) 0.31297(15) 0.0341(4) Uani 1 1 d .
O8 O -0.1842(4) 1.0004(2) 0.2142(2) 0.0618(7) Uani 1 1 d .
O1W O 0.2577(3) 0.6416(2) 0.39592(17) 0.0470(5) Uani 1 1 d .
H14A H 0.1615 0.6104 0.4035 0.056 Uiso 1 1 d R
H15A H 0.2593 0.6909 0.3420 0.056 Uiso 1 1 d R
O2W O 0.3817(3) 0.4392(2) 0.32479(19) 0.0488(6) Uani 1 1 d .
H16A H 0.2889 0.4014 0.3370 0.059 Uiso 1 1 d R
H17A H 0.4193 0.3695 0.3072 0.059 Uiso 1 1 d R
N1 N 0.1659(3) 0.6954(3) 0.91830(19) 0.0423(6) Uani 1 1 d .
N2 N -0.0891(3) 0.7918(3) 0.8489(2) 0.0455(6) Uani 1 1 d .
C1 C -0.1927(3) 0.6745(3) 0.34258(19) 0.0254(5) Uani 1 1 d .
H1A H -0.0918 0.7358 0.3285 0.031 Uiso 1 1 calc R
C2 C -0.2157(3) 0.7135(3) 0.45072(18) 0.0230(5) Uani 1 1 d .
H2A H -0.3077 0.6419 0.4685 0.028 Uiso 1 1 calc R
C3 C -0.2534(3) 0.8648(3) 0.44061(19) 0.0235(5) Uani 1 1 d .
H3A H -0.1534 0.9409 0.4471 0.028 Uiso 1 1 calc R
C4 C -0.3458(3) 0.8611(3) 0.32798(19) 0.0255(5) Uani 1 1 d .
H4A H -0.4576 0.8562 0.3294 0.031 Uiso 1 1 calc R
C5 C -0.3309(3) 0.7193(3) 0.2751(2) 0.0307(6) Uani 1 1 d .
H5A H -0.4281 0.6425 0.2712 0.037 Uiso 1 1 calc R
H5B H -0.3085 0.7378 0.2061 0.037 Uiso 1 1 calc R
C6 C -0.1955(3) 0.5127(3) 0.32820(19) 0.0272(5) Uani 1 1 d .
C7 C -0.0738(3) 0.7210(3) 0.53385(19) 0.0257(5) Uani 1 1 d .
C8 C -0.3497(3) 0.9013(3) 0.51888(19) 0.0258(5) Uani 1 1 d .
C9 C -0.2705(3) 1.0006(3) 0.2789(2) 0.0296(6) Uani 1 1 d .
C10 C 0.2896(5) 0.6377(4) 0.9470(3) 0.0615(10) Uani 1 1 d .
H6A H 0.3512 0.6250 0.8985 0.074 Uiso 1 1 calc R
C11 C 0.3293(6) 0.5963(5) 1.0461(4) 0.0830(14) Uani 1 1 d .
H7A H 0.4164 0.5571 1.0641 0.100 Uiso 1 1 calc R
C12 C 0.2388(7) 0.6138(6) 1.1168(3) 0.0863(15) Uani 1 1 d .
H8A H 0.2634 0.5868 1.1840 0.104 Uiso 1 1 calc R
C13 C 0.1113(6) 0.6716(5) 1.0884(3) 0.0702(12) Uani 1 1 d .
H9A H 0.0476 0.6827 1.1361 0.084 Uiso 1 1 calc R
C14 C 0.0770(4) 0.7138(4) 0.9877(2) 0.0468(8) Uani 1 1 d .
C15 C -0.0566(4) 0.7793(4) 0.9509(2) 0.0465(8) Uani 1 1 d .
C16 C -0.1418(5) 0.8298(5) 1.0165(3) 0.0661(11) Uani 1 1 d .
H10A H -0.1174 0.8219 1.0872 0.079 Uiso 1 1 calc R
C17 C -0.2610(6) 0.8907(6) 0.9764(4) 0.0836(15) Uani 1 1 d .
H11A H -0.3199 0.9231 1.0199 0.100 Uiso 1 1 calc R
C18 C -0.2958(5) 0.9051(6) 0.8726(4) 0.0810(14) Uani 1 1 d .
H12A H -0.3770 0.9472 0.8442 0.097 Uiso 1 1 calc R
C19 C -0.2052(5) 0.8546(5) 0.8121(3) 0.0627(10) Uani 1 1 d .
H13A H -0.2263 0.8648 0.7415 0.075 Uiso 1 1 calc R

loop_
_atom_site_aniso_label
_atom_site_aniso_U_11
_atom_site_aniso_U_22
_atom_site_aniso_U_33
_atom_site_aniso_U_23
_atom_site_aniso_U_13
_atom_site_aniso_U_12
Mn1 0.0278(2) 0.0236(2) 0.0327(2) 0.00296(16) 0.01091(16) 0.00950(16)
Mn2 0.0336(2) 0.0262(2) 0.0237(2) 0.00407(15) 0.00588(16) 0.00896(16)
O1 0.0504(12) 0.0316(10) 0.0405(12) 0.0030(8) 0.0197(9) 0.0184(9)
O2 0.0322(10) 0.0226(9) 0.0542(13) 0.0067(8) 0.0112(9) 0.0080(8)
O3 0.0251(10) 0.0727(15) 0.0358(11) -0.0041(10) 0.0036(8) 0.0188(10)
O4 0.0363(10) 0.0548(13) 0.0253(10) -0.0011(9) 0.0038(8) 0.0202(9)
O5 0.0318(10) 0.0313(10) 0.0450(12) 0.0138(8) 0.0165(8) 0.0148(8)
O6 0.0481(11) 0.0268(9) 0.0334(10) 0.0019(8) 0.0130(9) 0.0150(8)
O7 0.0493(12) 0.0191(9) 0.0371(11) 0.0022(7) 0.0144(9) 0.0098(8)
O8 0.103(2) 0.0351(12) 0.0588(16) 0.0055(11) 0.0504(15) 0.0143(13)
O1W 0.0442(12) 0.0518(13) 0.0471(13) -0.0098(10) 0.0118(10) 0.0133(10)
O2W 0.0452(12) 0.0406(12) 0.0691(16) 0.0154(11) 0.0215(11) 0.0192(10)
N1 0.0538(16) 0.0392(14) 0.0325(14) 0.0038(10) 0.0032(11) 0.0119(12)
N2 0.0488(15) 0.0546(16) 0.0353(14) -0.0074(12) 0.0072(12) 0.0170(13)
C1 0.0287(13) 0.0205(12) 0.0275(13) 0.0012(9) 0.0054(10) 0.0066(10)
C2 0.0246(12) 0.0228(12) 0.0233(12) 0.0026(9) 0.0055(9) 0.0084(9)
C3 0.0254(12) 0.0202(11) 0.0259(13) 0.0034(9) 0.0050(9) 0.0073(9)
C4 0.0299(13) 0.0225(12) 0.0259(13) 0.0039(9) 0.0042(10) 0.0099(10)
C5 0.0407(15) 0.0224(12) 0.0280(14) 0.0019(10) 0.0005(11) 0.0093(11)
C6 0.0328(13) 0.0256(12) 0.0237(13) 0.0011(10) 0.0009(10) 0.0109(11)
C7 0.0297(13) 0.0215(12) 0.0278(13) 0.0031(10) 0.0054(10) 0.0095(10)
C8 0.0278(12) 0.0262(12) 0.0275(13) 0.0056(10) 0.0051(10) 0.0142(10)
C9 0.0434(15) 0.0251(13) 0.0236(13) 0.0031(10) 0.0067(11) 0.0139(11)
C10 0.074(3) 0.070(2) 0.042(2) 0.0055(17) -0.0077(18) 0.032(2)
C11 0.097(3) 0.089(3) 0.061(3) 0.012(2) -0.018(3) 0.038(3)
C12 0.113(4) 0.096(4) 0.039(2) 0.019(2) -0.015(2) 0.024(3)
C13 0.087(3) 0.084(3) 0.0322(19) 0.0078(19) 0.0107(19) 0.009(2)
C14 0.062(2) 0.0441(17) 0.0273(15) 0.0021(13) 0.0051(14) 0.0013(15)
C15 0.056(2) 0.0477(18) 0.0325(16) -0.0062(13) 0.0161(14) 0.0020(15)
C16 0.073(3) 0.084(3) 0.044(2) -0.0111(19) 0.0245(19) 0.014(2)
C17 0.075(3) 0.112(4) 0.074(3) -0.027(3) 0.032(2) 0.028(3)
C18 0.066(3) 0.106(4) 0.082(3) -0.026(3) 0.013(2) 0.042(3)
C19 0.065(2) 0.082(3) 0.049(2) -0.0140(19) 0.0025(18) 0.039(2)

loop_
_atom_type_symbol
_atom_type_description
_atom_type_scat_dispersion_real
_atom_type_scat_dispersion_imag
_atom_type_scat_source
C C 0.0033 0.0016 'International Tables Vol C Tables 4.2.6.8 and 6.1.1.4'
H H 0.0000 0.0000 'International Tables Vol C Tables 4.2.6.8 and 6.1.1.4'
N N 0.0061 0.0033 'International Tables Vol C Tables 4.2.6.8 and 6.1.1.4'
O O 0.0106 0.0060 'International Tables Vol C Tables 4.2.6.8 and 6.1.1.4'
Mn Mn 0.3368 0.7283 'International Tables Vol C Tables 4.2.6.8 and 6.1.1.4'

loop_
_geom_angle_atom_site_label_1
_geom_angle_atom_site_label_2
_geom_angle_atom_site_label_3
_geom_angle
_geom_angle_site_symmetry_1
_geom_angle_site_symmetry_3
O5 Mn1 O6 88.52(7) 1_655 2_576
O5 Mn1 O3 166.74(8) 1_655 .
O6 Mn1 O3 95.10(8) 2_576 .
O5 Mn1 O7 104.71(8) 1_655 2_576
O6 Mn1 O7 96.60(7) 2_576 2_576
O3 Mn1 O7 87.57(8) . 2_576
O5 Mn1 O1W 90.35(8) 1_655 .
O6 Mn1 O1W 88.17(8) 2_576 .
O3 Mn1 O1W 77.05(8) . .
O7 Mn1 O1W 164.27(8) 2_576 .
O5 Mn1 O2 87.75(7) 1_655 2_566
O6 Mn1 O2 175.54(8) 2_576 2_566
O3 Mn1 O2 89.08(8) . 2_566
O7 Mn1 O2 82.00(7) 2_576 2_566
O1W Mn1 O2 94.29(8) . 2_566
O4 Mn2 O1 92.80(8) . 2_566
O4 Mn2 O7 96.08(8) . 2_576
O1 Mn2 O7 103.65(7) 2_566 2_576
O4 Mn2 N1 152.65(9) . .
O1 Mn2 N1 86.64(9) 2_566 .
O7 Mn2 N1 110.63(9) 2_576 .
O4 Mn2 N2 85.58(9) . .
O1 Mn2 N2 122.40(9) 2_566 .
O7 Mn2 N2 133.82(9) 2_576 .
N1 Mn2 N2 71.92(10) . .
O4 Mn2 O8 98.65(9) . 2_576
O1 Mn2 O8 157.27(9) 2_566 2_576
O7 Mn2 O8 55.80(7) 2_576 2_576
N1 Mn2 O8 91.92(9) . 2_576
N2 Mn2 O8 78.26(9) . 2_576
C6 O1 Mn2 123.48(17) . 2_566
C6 O2 Mn1 134.15(16) . 2_566
C7 O3 Mn1 146.02(19) . .
C7 O4 Mn2 122.65(16) . .
C8 O5 Mn1 127.48(15) . 1_455
C8 O6 Mn1 130.95(17) . 2_576
C9 O7 Mn1 139.60(17) . 2_576
C9 O7 Mn2 95.43(16) . 2_576
Mn1 O7 Mn2 110.29(8) 2_576 2_576
C9 O8 Mn2 88.40(17) . 2_576
Mn1 O1W H14A 89.4 . .
Mn1 O1W H15A 115.2 . .
H14A O1W H15A 107.7 . .
H16A O2W H17A 107.7 . .
C14 N1 C10 119.0(3) . .
C14 N1 Mn2 118.1(2) . .
C10 N1 Mn2 122.5(2) . .
C19 N2 C15 118.3(3) . .
C19 N2 Mn2 123.6(2) . .
C15 N2 Mn2 117.2(2) . .
C6 C1 C2 112.4(2) . .
C6 C1 C5 113.7(2) . .
C2 C1 C5 101.90(19) . .
C6 C1 H1A 109.5 . .
C2 C1 H1A 109.5 . .
C5 C1 H1A 109.5 . .
C7 C2 C1 114.84(19) . .
C7 C2 C3 110.5(2) . .
C1 C2 C3 103.88(18) . .
C7 C2 H2A 109.1 . .
C1 C2 H2A 109.1 . .
C3 C2 H2A 109.1 . .
C8 C3 C2 114.92(19) . .
C8 C3 C4 110.95(19) . .
C2 C3 C4 104.66(19) . .
C8 C3 H3A 108.7 . .
C2 C3 H3A 108.7 . .
C4 C3 H3A 108.7 . .
C9 C4 C5 113.7(2) . .
C9 C4 C3 107.7(2) . .
C5 C4 C3 105.35(18) . .
C9 C4 H4A 110.0 . .
C5 C4 H4A 110.0 . .
C3 C4 H4A 110.0 . .
C1 C5 C4 105.5(2) . .
C1 C5 H5A 110.6 . .
C4 C5 H5A 110.6 . .
C1 C5 H5B 110.6 . .
C4 C5 H5B 110.6 . .
H5A C5 H5B 108.8 . .
O2 C6 O1 124.4(2) . .
O2 C6 C1 117.7(2) . .
O1 C6 C1 117.9(2) . .
O3 C7 O4 124.5(2) . .
O3 C7 C2 118.8(2) . .
O4 C7 C2 116.6(2) . .
O6 C8 O5 124.7(2) . .
O6 C8 C3 117.6(2) . .
O5 C8 C3 117.7(2) . .
O8 C9 O7 119.1(3) . .
O8 C9 C4 121.9(2) . .
O7 C9 C4 118.6(2) . .
N1 C10 C11 122.4(4) . .
N1 C10 H6A 118.8 . .
C11 C10 H6A 118.8 . .
C12 C11 C10 118.8(4) . .
C12 C11 H7A 120.6 . .
C10 C11 H7A 120.6 . .
C11 C12 C13 119.5(4) . .
C11 C12 H8A 120.3 . .
C13 C12 H8A 120.3 . .
C12 C13 C14 119.7(4) . .
C12 C13 H9A 120.1 . .
C14 C13 H9A 120.1 . .
N1 C14 C13 120.5(4) . .
N1 C14 C15 116.1(3) . .
C13 C14 C15 123.4(4) . .
N2 C15 C16 121.1(4) . .
N2 C15 C14 115.9(3) . .
C16 C15 C14 123.0(3) . .
C17 C16 C15 119.2(4) . .
C17 C16 H10A 120.4 . .
C15 C16 H10A 120.4 . .
C16 C17 C18 120.7(4) . .
C16 C17 H11A 119.7 . .
C18 C17 H11A 119.7 . .
C17 C18 C19 117.1(4) . .
C17 C18 H12A 121.5 . .
C19 C18 H12A 121.5 . .
N2 C19 C18 123.7(4) . .
N2 C19 H13A 118.2 . .
C18 C19 H13A 118.2 . .

loop_
_geom_bond_atom_site_label_1
_geom_bond_atom_site_label_2
_geom_bond_distance
_geom_bond_site_symmetry_2
Mn1 O5 2.1143(18) 1_655
Mn1 O6 2.1444(19) 2_576
Mn1 O3 2.1547(19) .
Mn1 O7 2.2060(19) 2_576
Mn1 O1W 2.207(2) .
Mn1 O2 2.2195(19) 2_566
Mn2 O4 2.1118(19) .
Mn2 O1 2.1549(19) 2_566
Mn2 O7 2.216(2) 2_576
Mn2 N1 2.254(3) .
Mn2 N2 2.273(3) .
Mn2 O8 2.388(2) 2_576
O1 C6 1.261(3) .
O1 Mn2 2.1549(19) 2_566
O2 C6 1.253(3) .
O2 Mn1 2.2195(19) 2_566
O3 C7 1.232(3) .
O4 C7 1.264(3) .
O5 C8 1.258(3) .
O5 Mn1 2.1143(18) 1_455
O6 C8 1.254(3) .
O6 Mn1 2.1444(19) 2_576
O7 C9 1.272(3) .
O7 Mn1 2.2060(19) 2_576
O7 Mn2 2.216(2) 2_576
O8 C9 1.234(3) .
O8 Mn2 2.388(2) 2_576
O1W H14A 0.8500 .
O1W H15A 0.8500 .
O2W H16A 0.8501 .
O2W H17A 0.8500 .
N1 C14 1.336(4) .
N1 C10 1.338(4) .
N2 C19 1.332(4) .
N2 C15 1.341(4) .
C1 C6 1.525(3) .
C1 C2 1.529(3) .
C1 C5 1.537(3) .
C1 H1A 0.9800 .
C2 C7 1.513(3) .
C2 C3 1.539(3) .
C2 H2A 0.9800 .
C3 C8 1.528(3) .
C3 C4 1.571(3) .
C3 H3A 0.9800 .
C4 C9 1.515(3) .
C4 C5 1.545(3) .
C4 H4A 0.9800 .
C5 H5A 0.9700 .
C5 H5B 0.9700 .
C10 C11 1.380(5) .
C10 H6A 0.9300 .
C11 C12 1.356(7) .
C11 H7A 0.9300 .
C12 C13 1.367(7) .
C12 H8A 0.9300 .
C13 C14 1.395(5) .
C13 H9A 0.9300 .
C14 C15 1.477(5) .
C15 C16 1.388(5) .
C16 C17 1.354(6) .
C16 H10A 0.9300 .
C17 C18 1.370(7) .
C17 H11A 0.9300 .
C18 C19 1.376(5) .
C18 H12A 0.9300 .
C19 H13A 0.9300 .
